data_7034326
loop_
_publ_author_name
'Roa, A. E.'
'Campos, J.'
'Paneque, M.'
'Salazar, V.'
'Otero, A.'
'Lara-S\'anchez, A'
'Rodr\'iguez, A M'
'L\'opez-Solera, I'
'G\'omez, M V'

_publ_section_title
;
 Synthesis of new heteroscorpionate iridium(i) and iridium(iii) complexes.
;
_journal_issue 15
_journal_name_full 'Dalton transactions (Cambridge, England : 2003)'
_journal_page_first 6987
_journal_page_last 6998
_journal_paper_doi 10.1039/c5dt00482a
_journal_volume 44
_journal_year 2015
_chemical_formula_sum 'C33 H46 Cl4 Ir2 N4 S2'
_chemical_formula_weight 1089.06
_chemical_name_systematic
; 
 ? 
;
_space_group_IT_number 148
_symmetry_cell_setting hexagonal
_symmetry_space_group_name_Hall '-R 3'
_symmetry_space_group_name_H-M 'R -3 :H'
_atom_sites_solution_hydrogens geom
_atom_sites_solution_primary direct
_atom_sites_solution_secondary difmap
_audit_creation_method SHELXL-97
_audit_update_record
;
2014-07-04 deposited with the CCDC.
2015-03-09 downloaded from the CCDC.
;
_cell_angle_alpha 90.00
_cell_angle_beta 90.00
_cell_angle_gamma 120.00
_cell_formula_units_Z 18
_cell_length_a 44.234(2)
_cell_length_b 44.234(2)
_cell_length_c 10.1891(5)
_cell_measurement_reflns_used 3470
_cell_measurement_temperature 296(2)
_cell_measurement_theta_max 19.6408
_cell_measurement_theta_min 2.2640
_cell_volume 17265.5(14)
_computing_cell_refinement 'Bruker SAINT'
_computing_data_collection 'Bruker APEX'
_computing_data_reduction 'Bruker SAINT'
_computing_molecular_graphics 'Bruker SHELXTL'
_computing_publication_material 'Bruker SHELXTL'
_computing_structure_refinement 'SHELXL-97 (Sheldrick, 1997)'
_computing_structure_solution 'SHELXS-97 (Sheldrick, 1990)'
_diffrn_ambient_temperature 296(2)
_diffrn_measured_fraction_theta_full 0.943
_diffrn_measured_fraction_theta_max 0.943
_diffrn_measurement_device_type 'CCD area detector'
_diffrn_measurement_method 'omega scan'
_diffrn_radiation_monochromator graphite
_diffrn_radiation_source 'fine-focus sealed tube'
_diffrn_radiation_type MoK\a
_diffrn_radiation_wavelength 0.71073
_diffrn_reflns_av_R_equivalents 0.0888
_diffrn_reflns_av_sigmaI/netI 0.0998
_diffrn_reflns_limit_h_max 61
_diffrn_reflns_limit_h_min -61
_diffrn_reflns_limit_k_max 60
_diffrn_reflns_limit_k_min -59
_diffrn_reflns_limit_l_max 13
_diffrn_reflns_limit_l_min -11
_diffrn_reflns_number 47196
_diffrn_reflns_theta_full 29.45
_diffrn_reflns_theta_max 29.45
_diffrn_reflns_theta_min 1.59
_exptl_absorpt_coefficient_mu 7.346
_exptl_absorpt_correction_T_max 0.7459
_exptl_absorpt_correction_T_min 0.5297
_exptl_absorpt_correction_type semi-empirical
_exptl_absorpt_process_details SADABS
_exptl_crystal_colour Brown
_exptl_crystal_density_diffrn 1.885
_exptl_crystal_density_method 'not measured'
_exptl_crystal_description Prismatic
_exptl_crystal_F_000 9468
_exptl_crystal_size_max 0.37
_exptl_crystal_size_mid 0.34
_exptl_crystal_size_min 0.22
_refine_diff_density_max 0.649
_refine_diff_density_min -0.722
_refine_diff_density_rms 0.142
_refine_ls_extinction_method none
_refine_ls_goodness_of_fit_ref 0.807
_refine_ls_hydrogen_treatment constr
_refine_ls_matrix_type full
_refine_ls_number_parameters 439
_refine_ls_number_reflns 10045
_refine_ls_number_restraints 0
_refine_ls_restrained_S_all 0.807
_refine_ls_R_factor_all 0.0840
_refine_ls_R_factor_gt 0.0390
_refine_ls_shift/su_max 0.011
_refine_ls_shift/su_mean 0.000
_refine_ls_structure_factor_coef Fsqd
_refine_ls_weighting_details 'calc w=1/[\s^2^(Fo^2^)+(0.0022P)^2^+0.0000P] where P=(Fo^2^+2Fc^2^)/3'
_refine_ls_weighting_scheme calc
_refine_ls_wR_factor_gt 0.0410
_refine_ls_wR_factor_ref 0.0474
_reflns_number_gt 5990
_reflns_number_total 10045
_reflns_threshold_expression >2sigma(I)
_cod_data_source_file c5dt00482a2.cif
_cod_data_source_block 8
_cod_depositor_comments
;
The following automatic conversions were performed:

'_symmetry_cell_setting' value 'Hexagonal' changed to 'hexagonal'
according to
/usr/data/users/saulius/crontab/automatic-downloads/rss-feeds/RSC/lib/dictionaries/cif_core.dic
dictionary named 'cif_core.dic' version 2.4.2 from 2011-04-26.

Automatic conversion script
Id: cif_fix_values 3105 2015-03-04 15:46:00Z robertas 

 Adding full bibliography for 7034323--7034326.cif.
;
_cod_original_cell_volume 17265.7(15)
_cod_original_sg_symbol_H-M R-3
_cod_database_code 7034326

loop_
_symmetry_equiv_pos_as_xyz
'x, y, z'
'-y, x-y, z'
'-x+y, -x, z'
'x+2/3, y+1/3, z+1/3'
'-y+2/3, x-y+1/3, z+1/3'
'-x+y+2/3, -x+1/3, z+1/3'
'x+1/3, y+2/3, z+2/3'
'-y+1/3, x-y+2/3, z+2/3'
'-x+y+1/3, -x+2/3, z+2/3'
'-x, -y, -z'
'y, -x+y, -z'
'x-y, x, -z'
'-x+2/3, -y+1/3, -z+1/3'
'y+2/3, -x+y+1/3, -z+1/3'
'x-y+2/3, x+1/3, -z+1/3'
'-x+1/3, -y+2/3, -z+2/3'
'y+1/3, -x+y+2/3, -z+2/3'
'x-y+1/3, x+2/3, -z+2/3'

loop_
_atom_site_label
_atom_site_type_symbol
_atom_site_fract_x
_atom_site_fract_y
_atom_site_fract_z
_atom_site_U_iso_or_equiv
_atom_site_adp_type
_atom_site_occupancy
_atom_site_symmetry_multiplicity
_atom_site_calc_flag
_atom_site_refinement_flags
_atom_site_disorder_assembly
_atom_site_disorder_group
Ir1 Ir 0.138354(5) 0.124043(5) 0.71366(2) 0.03514(6) Uani 1 1 d . . .
Ir2 Ir 0.287066(5) 0.223084(5) 0.44918(2) 0.03460(6) Uani 1 1 d . . .
Cl2 Cl 0.28125(4) 0.25523(4) 0.26861(14) 0.0550(4) Uani 1 1 d . . .
S2 S 0.22776(3) 0.18211(4) 0.41152(14) 0.0435(4) Uani 1 1 d . . .
S1 S 0.18634(3) 0.12617(3) 0.60367(15) 0.0415(4) Uani 1 1 d . . .
Cl1 Cl 0.13972(4) 0.08008(4) 0.84949(16) 0.0602(5) Uani 1 1 d . . .
N2 N 0.21015(11) 0.18652(10) 0.7992(4) 0.0339(11) Uani 1 1 d . . .
N3 N 0.23664(10) 0.23132(11) 0.6366(4) 0.0341(11) Uani 1 1 d . . .
C2 C 0.21915(12) 0.19468(13) 0.6646(5) 0.0319(13) Uani 1 1 d . . .
C1 C 0.21169(12) 0.17012(12) 0.5713(5) 0.0325(13) Uani 1 1 d . . .
N1 N 0.17582(10) 0.16261(10) 0.8384(4) 0.0355(11) Uani 1 1 d . . .
N4 N 0.26894(10) 0.24827(11) 0.5752(4) 0.0341(11) Uani 1 1 d . . .
C16 C 0.11701(13) 0.14692(15) 0.5790(5) 0.0393(14) Uani 1 1 d . . .
C14 C 0.08774(13) 0.08796(14) 0.6324(6) 0.0410(15) Uani 1 1 d . . .
C15 C 0.10813(13) 0.11272(15) 0.5355(5) 0.0408(14) Uani 1 1 d . . .
C5 C 0.22930(15) 0.20280(14) 0.9068(6) 0.0441(15) Uani 1 1 d . . .
C13 C 0.08275(13) 0.10652(15) 0.7394(5) 0.0423(15) Uani 1 1 d . . .
C23 C 0.30885(14) 0.19768(15) 0.5650(6) 0.0470(16) Uani 1 1 d . . .
C17 C 0.10065(13) 0.14296(15) 0.7071(6) 0.0406(14) Uani 1 1 d . . .
C24 C 0.33459(14) 0.23410(15) 0.5595(6) 0.0407(14) Uani 1 1 d . . .
C26 C 0.32291(13) 0.21212(14) 0.3473(6) 0.0415(14) Uani 1 1 d . . .
C27 C 0.30262(14) 0.18419(14) 0.4341(6) 0.0446(15) Uani 1 1 d . . .
C3 C 0.17570(15) 0.16543(15) 0.9688(6) 0.0460(15) Uani 1 1 d . . .
C30 C 0.36981(13) 0.27840(13) 0.3746(5) 0.0562(17) Uani 1 1 d . . .
H30A H 0.3915 0.2788 0.3602 0.084 Uiso 1 1 calc R . .
H30B H 0.3732 0.2960 0.4376 0.084 Uiso 1 1 calc R . .
H30C H 0.3618 0.2829 0.2933 0.084 Uiso 1 1 calc R . .
C4 C 0.20829(15) 0.19028(15) 1.0135(5) 0.0482(16) Uani 1 1 d . . .
H4 H 0.2146 0.1971 1.1002 0.058 Uiso 1 1 calc R . .
C19 C 0.07180(14) 0.04936(13) 0.6250(6) 0.0640(19) Uani 1 1 d . . .
H19A H 0.0815 0.0434 0.5518 0.096 Uiso 1 1 calc R . .
H19B H 0.0470 0.0388 0.6138 0.096 Uiso 1 1 calc R . .
H19C H 0.0766 0.0409 0.7045 0.096 Uiso 1 1 calc R . .
C25 C 0.34321(13) 0.24329(15) 0.4254(6) 0.0413(15) Uani 1 1 d . . .
C9 C 0.25500(14) 0.28721(13) 0.6522(5) 0.0425(15) Uani 1 1 d . . .
H9 H 0.2567 0.3085 0.6733 0.051 Uiso 1 1 calc R . .
C12 C 0.31371(13) 0.31013(12) 0.5302(5) 0.0531(17) Uani 1 1 d . . .
H12A H 0.3168 0.3328 0.5493 0.080 Uiso 1 1 calc R . .
H12B H 0.3139 0.3073 0.4368 0.080 Uiso 1 1 calc R . .
H12C H 0.3323 0.3080 0.5694 0.080 Uiso 1 1 calc R . .
C10 C 0.27963(15) 0.28271(14) 0.5844(5) 0.0417(14) Uani 1 1 d . . .
C8 C 0.22783(14) 0.25496(14) 0.6825(5) 0.0420(15) Uani 1 1 d . . .
C29 C 0.35054(14) 0.25716(14) 0.6754(5) 0.0592(18) Uani 1 1 d . . .
H29A H 0.3325 0.2537 0.7364 0.089 Uiso 1 1 calc R . .
H29B H 0.3628 0.2811 0.6475 0.089 Uiso 1 1 calc R . .
H29C H 0.3666 0.2516 0.7171 0.089 Uiso 1 1 calc R . .
C22 C 0.09967(13) 0.17111(13) 0.7856(6) 0.0573(18) Uani 1 1 d . . .
H22A H 0.0884 0.1617 0.8681 0.086 Uiso 1 1 calc R . .
H22B H 0.0869 0.1799 0.7380 0.086 Uiso 1 1 calc R . .
H22C H 0.1231 0.1897 0.8008 0.086 Uiso 1 1 calc R . .
C21 C 0.13565(13) 0.17969(14) 0.4981(5) 0.0584(18) Uani 1 1 d . . .
H21A H 0.1586 0.1841 0.4766 0.088 Uiso 1 1 calc R . .
H21B H 0.1374 0.1990 0.5473 0.088 Uiso 1 1 calc R . .
H21C H 0.1228 0.1769 0.4188 0.088 Uiso 1 1 calc R . .
C32 C 0.27992(14) 0.14636(13) 0.3966(6) 0.0652(19) Uani 1 1 d . . .
H32A H 0.2923 0.1340 0.4133 0.098 Uiso 1 1 calc R . .
H32B H 0.2742 0.1447 0.3051 0.098 Uiso 1 1 calc R . .
H32C H 0.2589 0.1362 0.4477 0.098 Uiso 1 1 calc R . .
C7 C 0.26734(13) 0.23011(14) 0.9001(5) 0.0563(17) Uani 1 1 d . . .
H7A H 0.2788 0.2233 0.8363 0.084 Uiso 1 1 calc R . .
H7B H 0.2779 0.2324 0.9845 0.084 Uiso 1 1 calc R . .
H7C H 0.2696 0.2521 0.8751 0.084 Uiso 1 1 calc R . .
C28 C 0.29417(15) 0.17570(15) 0.6870(5) 0.0639(19) Uani 1 1 d . . .
H28A H 0.2997 0.1573 0.6868 0.096 Uiso 1 1 calc R . .
H28B H 0.2693 0.1658 0.6886 0.096 Uiso 1 1 calc R . .
H28C H 0.3042 0.1900 0.7633 0.096 Uiso 1 1 calc R . .
C11 C 0.19396(13) 0.24398(14) 0.7490(5) 0.0564(18) Uani 1 1 d . . .
H11A H 0.1766 0.2216 0.7159 0.085 Uiso 1 1 calc R . .
H11B H 0.1868 0.2609 0.7322 0.085 Uiso 1 1 calc R . .
H11C H 0.1966 0.2423 0.8418 0.085 Uiso 1 1 calc R . .
C20 C 0.11800(14) 0.10544(15) 0.4023(5) 0.0638(19) Uani 1 1 d . . .
H20A H 0.1170 0.0833 0.4038 0.096 Uiso 1 1 calc R . .
H20B H 0.1413 0.1234 0.3808 0.096 Uiso 1 1 calc R . .
H20C H 0.1020 0.1050 0.3376 0.096 Uiso 1 1 calc R . .
C18 C 0.05973(14) 0.08915(14) 0.8574(5) 0.0631(19) Uani 1 1 d . . .
H18A H 0.0358 0.0761 0.8299 0.095 Uiso 1 1 calc R . .
H18B H 0.0625 0.1066 0.9196 0.095 Uiso 1 1 calc R . .
H18C H 0.0663 0.0737 0.8975 0.095 Uiso 1 1 calc R . .
C6 C 0.14365(14) 0.14400(14) 1.0507(5) 0.0630(19) Uani 1 1 d . . .
H6A H 0.1268 0.1512 1.0337 0.094 Uiso 1 1 calc R . .
H6B H 0.1499 0.1474 1.1420 0.094 Uiso 1 1 calc R . .
H6C H 0.1338 0.1198 1.0288 0.094 Uiso 1 1 calc R . .
C31 C 0.32549(13) 0.20989(14) 0.2002(5) 0.0618(19) Uani 1 1 d . . .
H31A H 0.3256 0.2295 0.1597 0.093 Uiso 1 1 calc R . .
H31B H 0.3058 0.1887 0.1688 0.093 Uiso 1 1 calc R . .
H31C H 0.3467 0.2100 0.1785 0.093 Uiso 1 1 calc R . .
C33 C 0.1221(2) 0.22607(18) 0.1117(9) 0.121(4) Uani 1 1 d . . .
H33A H 0.1017 0.2213 0.1623 0.146 Uiso 1 1 calc R A 1
H33B H 0.1167 0.2053 0.0618 0.146 Uiso 1 1 calc R A 1
Cl3 Cl 0.1567(4) 0.2362(3) 0.2166(17) 0.105(6) Uani 0.52(5) 1 d P B 1
Cl3A Cl 0.1609(5) 0.2342(5) 0.175(4) 0.223(10) Uani 0.48(5) 1 d P B 2
Cl4 Cl 0.1332(5) 0.2618(5) 0.0017(12) 0.108(5) Uani 0.52(5) 1 d P B 1
Cl4A Cl 0.1238(12) 0.2536(10) -0.0023(19) 0.202(9) Uani 0.48(5) 1 d P B 2

loop_
_atom_site_aniso_label
_atom_site_aniso_U_11
_atom_site_aniso_U_22
_atom_site_aniso_U_33
_atom_site_aniso_U_23
_atom_site_aniso_U_13
_atom_site_aniso_U_12
Ir1 0.03699(13) 0.04077(14) 0.03205(13) 0.00256(11) 0.00197(11) 0.02274(11)
Ir2 0.03799(13) 0.03654(13) 0.02895(13) 0.00048(11) 0.00287(11) 0.01839(11)
Cl2 0.0751(11) 0.0570(10) 0.0350(9) 0.0060(8) -0.0033(8) 0.0347(9)
S2 0.0397(9) 0.0517(10) 0.0302(9) -0.0070(7) 0.0004(7) 0.0163(8)
S1 0.0405(9) 0.0387(9) 0.0500(10) -0.0026(7) 0.0047(7) 0.0233(7)
Cl1 0.0615(11) 0.0558(10) 0.0652(12) 0.0246(9) 0.0033(9) 0.0308(9)
N2 0.038(3) 0.037(3) 0.023(3) 0.000(2) -0.002(2) 0.016(2)
N3 0.037(3) 0.044(3) 0.024(3) -0.002(2) 0.002(2) 0.021(2)
C2 0.034(3) 0.035(3) 0.028(3) 0.004(3) 0.002(3) 0.018(3)
C1 0.032(3) 0.037(3) 0.030(3) -0.006(3) 0.000(2) 0.018(3)
N1 0.032(3) 0.043(3) 0.034(3) 0.003(2) 0.002(2) 0.021(2)
N4 0.036(3) 0.039(3) 0.027(3) -0.003(2) 0.000(2) 0.019(2)
C16 0.035(3) 0.052(4) 0.038(4) 0.009(3) 0.000(3) 0.027(3)
C14 0.038(3) 0.047(4) 0.043(4) -0.007(3) 0.000(3) 0.025(3)
C15 0.038(3) 0.062(4) 0.034(4) -0.004(3) -0.006(3) 0.033(3)
C5 0.046(4) 0.051(4) 0.035(4) -0.006(3) -0.002(3) 0.024(3)
C13 0.033(3) 0.054(4) 0.037(4) 0.002(3) 0.003(3) 0.020(3)
C23 0.043(4) 0.053(4) 0.049(4) 0.010(3) 0.007(3) 0.027(3)
C17 0.034(3) 0.049(4) 0.044(4) -0.009(3) -0.007(3) 0.025(3)
C24 0.039(3) 0.050(4) 0.037(4) 0.003(3) 0.001(3) 0.025(3)
C26 0.040(3) 0.050(4) 0.040(4) 0.004(3) 0.012(3) 0.026(3)
C27 0.042(4) 0.040(4) 0.056(4) 0.003(3) 0.008(3) 0.024(3)
C3 0.054(4) 0.062(4) 0.029(4) 0.009(3) 0.006(3) 0.034(4)
C30 0.049(4) 0.060(4) 0.053(4) -0.005(3) 0.010(3) 0.022(3)
C4 0.053(4) 0.067(4) 0.022(3) -0.009(3) -0.007(3) 0.028(4)
C19 0.060(4) 0.051(4) 0.075(5) -0.014(4) -0.007(4) 0.023(4)
C25 0.033(3) 0.053(4) 0.040(4) 0.001(3) 0.007(3) 0.024(3)
C9 0.062(4) 0.036(3) 0.038(4) -0.006(3) -0.004(3) 0.030(3)
C12 0.061(4) 0.036(3) 0.048(4) 0.007(3) 0.003(3) 0.014(3)
C10 0.061(4) 0.044(4) 0.024(3) 0.000(3) -0.003(3) 0.029(3)
C8 0.051(4) 0.042(4) 0.039(4) -0.002(3) 0.004(3) 0.028(3)
C29 0.059(4) 0.076(5) 0.042(4) -0.008(4) -0.005(3) 0.033(4)
C22 0.055(4) 0.049(4) 0.074(5) -0.008(4) 0.006(4) 0.031(3)
C21 0.050(4) 0.067(4) 0.053(4) 0.021(4) 0.001(3) 0.027(4)
C32 0.079(5) 0.047(4) 0.078(5) -0.001(4) 0.014(4) 0.038(4)
C7 0.051(4) 0.073(5) 0.037(4) -0.003(3) -0.001(3) 0.026(4)
C28 0.078(5) 0.076(5) 0.052(5) 0.021(4) 0.004(4) 0.050(4)
C11 0.050(4) 0.059(4) 0.067(5) -0.013(4) 0.007(3) 0.033(3)
C20 0.069(5) 0.100(5) 0.035(4) -0.004(4) 0.001(3) 0.051(4)
C18 0.057(4) 0.063(4) 0.061(5) 0.004(4) 0.016(4) 0.023(4)
C6 0.071(5) 0.076(5) 0.038(4) 0.007(4) 0.015(4) 0.034(4)
C31 0.054(4) 0.071(5) 0.052(5) -0.003(4) 0.013(3) 0.024(4)
C33 0.152(9) 0.061(6) 0.108(9) 0.004(5) 0.051(8) 0.020(6)
Cl3 0.102(6) 0.107(7) 0.112(8) 0.044(4) 0.028(6) 0.056(5)
Cl3A 0.168(10) 0.219(14) 0.256(18) 0.056(11) 0.114(14) 0.077(8)
Cl4 0.133(8) 0.101(6) 0.069(7) 0.031(4) 0.027(4) 0.043(6)
Cl4A 0.27(2) 0.169(16) 0.180(13) 0.055(10) 0.082(12) 0.124(16)

loop_
_atom_type_symbol
_atom_type_description
_atom_type_scat_dispersion_real
_atom_type_scat_dispersion_imag
_atom_type_scat_source
C C 0.0033 0.0016 'International Tables Vol C Tables 4.2.6.8 and 6.1.1.4'
H H 0.0000 0.0000 'International Tables Vol C Tables 4.2.6.8 and 6.1.1.4'
N N 0.0061 0.0033 'International Tables Vol C Tables 4.2.6.8 and 6.1.1.4'
S S 0.1246 0.1234 'International Tables Vol C Tables 4.2.6.8 and 6.1.1.4'
Cl Cl 0.1484 0.1585 'International Tables Vol C Tables 4.2.6.8 and 6.1.1.4'
Ir Ir -1.4442 7.9887 'International Tables Vol C Tables 4.2.6.8 and 6.1.1.4'

loop_
_geom_angle_atom_site_label_1
_geom_angle_atom_site_label_2
_geom_angle_atom_site_label_3
_geom_angle
N1 Ir1 C15 147.08(19)
N1 Ir1 C14 158.96(18)
C15 Ir1 C14 38.21(18)
N1 Ir1 C16 110.57(18)
C15 Ir1 C16 38.49(18)
C14 Ir1 C16 64.7(2)
N1 Ir1 C13 120.17(18)
C15 Ir1 C13 64.2(2)
C14 Ir1 C13 38.79(18)
C16 Ir1 C13 64.5(2)
N1 Ir1 C17 98.54(17)
C15 Ir1 C17 64.25(19)
C14 Ir1 C17 64.46(19)
C16 Ir1 C17 38.83(18)
C13 Ir1 C17 38.02(17)
N1 Ir1 S1 85.79(11)
C15 Ir1 S1 92.87(15)
C14 Ir1 S1 115.24(15)
C16 Ir1 S1 105.81(15)
C13 Ir1 S1 153.89(15)
C17 Ir1 S1 143.58(16)
N1 Ir1 Cl1 88.86(12)
C15 Ir1 Cl1 123.88(16)
C14 Ir1 Cl1 93.36(15)
C16 Ir1 Cl1 157.89(15)
C13 Ir1 Cl1 97.02(15)
C17 Ir1 Cl1 130.59(16)
S1 Ir1 Cl1 85.41(5)
N4 Ir2 C26 159.42(19)
N4 Ir2 C27 145.6(2)
C26 Ir2 C27 38.46(18)
N4 Ir2 C23 109.23(19)
C26 Ir2 C23 64.8(2)
C27 Ir2 C23 38.74(19)
N4 Ir2 C25 120.37(18)
C26 Ir2 C25 39.05(18)
C27 Ir2 C25 64.4(2)
C23 Ir2 C25 64.1(2)
N4 Ir2 C24 98.35(18)
C26 Ir2 C24 64.3(2)
C27 Ir2 C24 64.2(2)
C23 Ir2 C24 38.30(18)
C25 Ir2 C24 37.67(18)
N4 Ir2 S2 86.23(11)
C26 Ir2 S2 114.32(15)
C27 Ir2 S2 92.94(15)
C23 Ir2 S2 107.65(16)
C25 Ir2 S2 153.33(15)
C24 Ir2 S2 145.22(15)
N4 Ir2 Cl2 88.40(12)
C26 Ir2 Cl2 94.18(15)
C27 Ir2 Cl2 125.87(17)
C23 Ir2 Cl2 158.19(15)
C25 Ir2 Cl2 96.21(15)
C24 Ir2 Cl2 128.77(15)
S2 Ir2 Cl2 85.62(5)
C1 S2 Ir2 102.05(17)
C1 S1 Ir1 101.59(17)
C5 N2 N1 108.9(4)
C5 N2 C2 128.7(5)
N1 N2 C2 121.6(4)
C8 N3 N4 110.6(4)
C8 N3 C2 126.7(4)
N4 N3 C2 121.9(4)
C1 C2 N2 123.2(5)
C1 C2 N3 123.0(5)
N2 C2 N3 113.8(4)
C2 C1 S1 122.0(4)
C2 C1 S2 120.7(4)
S1 C1 S2 117.2(3)
C3 N1 N2 105.4(4)
C3 N1 Ir1 129.6(4)
N2 N1 Ir1 123.6(3)
C10 N4 N3 105.2(4)
C10 N4 Ir2 128.8(4)
N3 N4 Ir2 123.5(3)
C15 C16 C17 107.1(5)
C15 C16 C21 125.2(5)
C17 C16 C21 127.2(5)
C15 C16 Ir1 70.0(3)
C17 C16 Ir1 71.7(3)
C21 C16 Ir1 129.5(3)
C15 C14 C13 107.8(5)
C15 C14 C19 127.3(5)
C13 C14 C19 124.8(5)
C15 C14 Ir1 70.8(3)
C13 C14 Ir1 71.8(3)
C19 C14 Ir1 126.1(4)
C14 C15 C16 109.5(5)
C14 C15 C20 127.1(5)
C16 C15 C20 123.3(5)
C14 C15 Ir1 71.0(3)
C16 C15 Ir1 71.5(3)
C20 C15 Ir1 126.5(4)
N2 C5 C4 108.3(5)
N2 C5 C7 122.8(5)
C4 C5 C7 128.9(5)
C17 C13 C14 108.1(5)
C17 C13 C18 127.3(5)
C14 C13 C18 124.4(5)
C17 C13 Ir1 71.6(3)
C14 C13 Ir1 69.4(3)
C18 C13 Ir1 128.7(4)
C27 C23 C24 108.1(5)
C27 C23 C28 124.6(5)
C24 C23 C28 126.8(6)
C27 C23 Ir2 70.4(3)
C24 C23 Ir2 72.8(3)
C28 C23 Ir2 128.6(4)
C13 C17 C16 107.6(5)
C13 C17 C22 125.6(5)
C16 C17 C22 126.6(5)
C13 C17 Ir1 70.4(3)
C16 C17 Ir1 69.5(3)
C22 C17 Ir1 129.7(4)
C25 C24 C23 107.9(5)
C25 C24 C29 126.8(5)
C23 C24 C29 125.2(5)
C25 C24 Ir2 70.4(3)
C23 C24 Ir2 68.9(3)
C29 C24 Ir2 128.8(4)
C27 C26 C25 108.0(5)
C27 C26 C31 126.8(5)
C25 C26 C31 125.1(5)
C27 C26 Ir2 71.2(3)
C25 C26 Ir2 72.3(3)
C31 C26 Ir2 125.7(4)
C26 C27 C23 108.2(5)
C26 C27 C32 126.2(6)
C23 C27 C32 125.5(5)
C26 C27 Ir2 70.4(3)
C23 C27 Ir2 70.9(3)
C32 C27 Ir2 127.1(4)
N1 C3 C4 110.6(5)
N1 C3 C6 122.7(5)
C4 C3 C6 126.7(5)
C5 C4 C3 106.8(5)
C24 C25 C26 107.8(5)
C24 C25 C30 126.1(5)
C26 C25 C30 126.1(5)
C24 C25 Ir2 72.0(3)
C26 C25 Ir2 68.7(3)
C30 C25 Ir2 127.2(4)
C8 C9 C10 107.9(5)
N4 C10 C9 109.8(5)
N4 C10 C12 122.2(5)
C9 C10 C12 128.0(5)
C9 C8 N3 106.5(5)
C9 C8 C11 131.4(5)
N3 C8 C11 122.1(5)
Cl4A C33 Cl3A 116.3(13)
Cl4A C33 Cl3 122.3(16)
Cl3A C33 Cl3 16.4(13)
Cl4A C33 Cl4 12.4(17)
Cl3A C33 Cl4 104.4(9)
Cl3 C33 Cl4 109.9(7)

loop_
_geom_bond_atom_site_label_1
_geom_bond_atom_site_label_2
_geom_bond_distance
Ir1 N1 2.108(4)
Ir1 C15 2.160(5)
Ir1 C14 2.161(5)
Ir1 C16 2.180(5)
Ir1 C13 2.194(5)
Ir1 C17 2.210(5)
Ir1 S1 2.3603(13)
Ir1 Cl1 2.4119(14)
Ir2 N4 2.104(4)
Ir2 C26 2.144(5)
Ir2 C27 2.154(5)
Ir2 C23 2.160(6)
Ir2 C25 2.192(5)
Ir2 C24 2.213(5)
Ir2 S2 2.3580(14)
Ir2 Cl2 2.4164(14)
S2 C1 1.749(5)
S1 C1 1.722(5)
N2 C5 1.352(6)
N2 N1 1.407(5)
N2 C2 1.423(6)
N3 C8 1.368(6)
N3 N4 1.387(5)
N3 C2 1.433(6)
C2 C1 1.355(6)
N1 C3 1.334(6)
N4 C10 1.354(6)
C16 C15 1.430(7)
C16 C17 1.459(7)
C16 C21 1.506(6)
C14 C15 1.415(7)
C14 C13 1.447(7)
C14 C19 1.488(6)
C15 C20 1.508(7)
C5 C4 1.356(7)
C5 C7 1.504(6)
C13 C17 1.434(7)
C13 C18 1.513(6)
C23 C27 1.431(7)
C23 C24 1.435(7)
C23 C28 1.510(7)
C17 C22 1.498(6)
C24 C25 1.422(7)
C24 C29 1.488(7)
C26 C27 1.416(7)
C26 C25 1.450(7)
C26 C31 1.510(7)
C27 C32 1.508(6)
C3 C4 1.382(7)
C3 C6 1.504(7)
C30 C25 1.496(6)
C9 C8 1.364(6)
C9 C10 1.386(6)
C12 C10 1.490(6)
C8 C11 1.488(6)
C33 Cl4A 1.66(2)
C33 Cl3A 1.695(19)
C33 Cl3 1.732(16)
C33 Cl4 1.794(18)
